data_4340793
loop_
_publ_author_name
'Cabeza, Javier A.'
'Garc\'ia-\'Alvarez, Pablo'
'P\'erez-Carre\~no, Enrique'
'Polo, Diego'

_publ_section_title
;
 Conversion of a Monodentate Amidinate-Germylene Ligand into Chelating
 Imine-Germanate Ligands (on Mononuclear Manganese Complexes).
;
_journal_issue 16
_journal_name_full 'Inorganic chemistry'
_journal_page_first 8735
_journal_page_last 8741
_journal_paper_doi 10.1021/ic501418p
_journal_volume 53
_journal_year 2014
_chemical_formula_moiety 'C21 H28 F Ge Mn N2 O4'
_chemical_formula_sum 'C21 H28 F Ge Mn N2 O4'
_chemical_formula_weight 518.98
_space_group_IT_number 14
_space_group_name_Hall '-P 2yn'
_symmetry_cell_setting monoclinic
_symmetry_space_group_name_Hall '-P 2yn'
_symmetry_space_group_name_H-M 'P 1 21/n 1'
_atom_sites_solution_hydrogens geom
_atom_sites_solution_primary direct
_atom_sites_solution_secondary difmap
_audit_creation_method SHELXL-97
_cell_angle_alpha 90.00
_cell_angle_beta 104.035(2)
_cell_angle_gamma 90.00
_cell_formula_units_Z 4
_cell_length_a 14.8389(3)
_cell_length_b 9.2287(2)
_cell_length_c 18.2058(4)
_cell_measurement_reflns_used 3249
_cell_measurement_temperature 150(2)
_cell_measurement_theta_max 68.2220
_cell_measurement_theta_min 4.4080
_cell_volume 2418.74(9)
_computing_cell_refinement
;
CrysAlisPro, Agilent Technologies,
Version 1.171.36.28 (release 01-02-2013 CrysAlis171 .NET)
(compiled Feb  1 2013,16:14:44)
;
_computing_data_collection
;
CrysAlisPro, Agilent Technologies,
Version 1.171.36.28 (release 01-02-2013 CrysAlis171 .NET)
(compiled Feb  1 2013,16:14:44)
;
_computing_data_reduction
;
CrysAlisPro, Agilent Technologies,
Version 1.171.36.28 (release 01-02-2013 CrysAlis171 .NET)
(compiled Feb  1 2013,16:14:44)
;
_computing_molecular_graphics 'MERCUY CSD 3.1 (Build RC5)'
_computing_publication_material 'SHELXL-97 (Sheldrick, 2008)'
_computing_structure_refinement 'SHELXL-97 (Sheldrick, 2008)'
_computing_structure_solution 'SIR-97 (Giacovazzo, 1999)'
_diffrn_ambient_temperature 150(2)
_diffrn_measured_fraction_theta_full 0.977
_diffrn_measured_fraction_theta_max 0.977
_diffrn_measurement_device_type 'Xcalibur, Onyx, Nova'
_diffrn_radiation_monochromator mirror
_diffrn_radiation_source 'Nova (Cu) X-ray Source'
_diffrn_radiation_type CuK\a
_diffrn_radiation_wavelength 1.54180
_diffrn_reflns_av_R_equivalents 0.0373
_diffrn_reflns_av_sigmaI/netI 0.0443
_diffrn_reflns_limit_h_max 11
_diffrn_reflns_limit_h_min -17
_diffrn_reflns_limit_k_max 10
_diffrn_reflns_limit_k_min -11
_diffrn_reflns_limit_l_max 22
_diffrn_reflns_limit_l_min -21
_diffrn_reflns_number 9963
_diffrn_reflns_theta_full 69.31
_diffrn_reflns_theta_max 69.31
_diffrn_reflns_theta_min 4.41
_exptl_absorpt_coefficient_mu 6.079
_exptl_absorpt_correction_T_max 1.00000
_exptl_absorpt_correction_T_min 0.89254
_exptl_absorpt_correction_type multi-scan
_exptl_absorpt_process_details
;
CrysAlisPro, Agilent Technologies,
Version 1.171.36.28 (release 01-02-2013 CrysAlis171 .NET)
(compiled Feb  1 2013,16:14:44)
Empirical absorption correction using spherical harmonics,
 implemented in SCALE3 ABSPACK scaling algorithm.
;
_exptl_crystal_colour colourless
_exptl_crystal_density_diffrn 1.425
_exptl_crystal_density_method 'not measured'
_exptl_crystal_description fragment
_exptl_crystal_F_000 1064
_exptl_crystal_size_max 0.0538
_exptl_crystal_size_mid 0.0439
_exptl_crystal_size_min 0.0302
_refine_diff_density_max 1.480
_refine_diff_density_min -0.432
_refine_diff_density_rms 0.091
_refine_ls_extinction_method none
_refine_ls_goodness_of_fit_ref 1.150
_refine_ls_hydrogen_treatment constr
_refine_ls_matrix_type full
_refine_ls_number_parameters 278
_refine_ls_number_reflns 4421
_refine_ls_number_restraints 0
_refine_ls_restrained_S_all 1.150
_refine_ls_R_factor_all 0.0648
_refine_ls_R_factor_gt 0.0484
_refine_ls_shift/su_max 0.001
_refine_ls_shift/su_mean 0.000
_refine_ls_structure_factor_coef Fsqd
_refine_ls_weighting_details 'calc w=1/[\s^2^(Fo^2^)+(0.0792P)^2^+0.4504P] where P=(Fo^2^+2Fc^2^)/3'
_refine_ls_weighting_scheme calc
_refine_ls_wR_factor_gt 0.1370
_refine_ls_wR_factor_ref 0.1486
_reflns_number_gt 3450
_reflns_number_total 4421
_reflns_threshold_expression >2sigma(I)
_cod_data_source_file ic501418p_si_002.cif
_cod_data_source_block xn14_036_dp408
_cod_depositor_comments 'Adding full bibliography for 4340791--4340795.cif.'
_cod_original_sg_symbol_H-M 'P 21/n'
_cod_database_code 4340793

loop_
_symmetry_equiv_pos_as_xyz
'x, y, z'
'-x+1/2, y+1/2, -z+1/2'
'-x, -y, -z'
'x-1/2, -y-1/2, z-1/2'

loop_
_atom_site_label
_atom_site_type_symbol
_atom_site_fract_x
_atom_site_fract_y
_atom_site_fract_z
_atom_site_U_iso_or_equiv
_atom_site_adp_type
_atom_site_occupancy
_atom_site_symmetry_multiplicity
_atom_site_calc_flag
_atom_site_refinement_flags
C1 C -0.0946(4) 0.0181(7) 0.8044(4) 0.0693(15) Uani 1 1 d .
H1A H -0.0589 -0.0156 0.7689 0.104 Uiso 1 1 calc R
H1B H -0.1499 -0.0428 0.7995 0.104 Uiso 1 1 calc R
H1C H -0.0561 0.0118 0.8562 0.104 Uiso 1 1 calc R
C2 C -0.1739(3) 0.2409(6) 0.8398(3) 0.0485(11) Uani 1 1 d .
H2A H -0.2248 0.1780 0.8460 0.073 Uiso 1 1 calc R
H2B H -0.1992 0.3342 0.8186 0.073 Uiso 1 1 calc R
H2C H -0.1307 0.2567 0.8891 0.073 Uiso 1 1 calc R
C3 C -0.1233(3) 0.1700(5) 0.7869(3) 0.0484(11) Uani 1 1 d .
H3 H -0.1722 0.1619 0.7385 0.058 Uiso 1 1 calc R
C4 C 0.0233(3) 0.3218(5) 0.8154(2) 0.0371(9) Uani 1 1 d .
C5 C 0.0646(3) 0.2336(5) 0.8842(2) 0.0396(9) Uani 1 1 d .
C6 C 0.1201(3) 0.1157(5) 0.8752(3) 0.0455(10) Uani 1 1 d .
H6 H 0.1304 0.0946 0.8269 0.055 Uiso 1 1 calc R
C7 C 0.1601(3) 0.0295(6) 0.9370(3) 0.0569(13) Uani 1 1 d .
H7 H 0.1983 -0.0502 0.9314 0.068 Uiso 1 1 calc R
C8 C 0.1437(4) 0.0608(6) 1.0068(3) 0.0634(16) Uani 1 1 d .
H8 H 0.1706 0.0014 1.0490 0.076 Uiso 1 1 calc R
C9 C 0.0889(4) 0.1770(7) 1.0162(3) 0.0612(14) Uani 1 1 d .
H9 H 0.0786 0.1977 1.0646 0.073 Uiso 1 1 calc R
C10 C 0.0492(3) 0.2632(5) 0.9544(3) 0.0467(11) Uani 1 1 d .
H10 H 0.0111 0.3430 0.9605 0.056 Uiso 1 1 calc R
C11 C 0.1494(3) 0.4884(5) 0.8576(3) 0.0509(12) Uani 1 1 d .
H11 H 0.1689 0.4051 0.8930 0.061 Uiso 1 1 calc R
C12 C 0.2300(3) 0.5180(7) 0.8205(4) 0.0716(17) Uani 1 1 d .
H12A H 0.2389 0.4340 0.7901 0.107 Uiso 1 1 calc R
H12B H 0.2870 0.5355 0.8599 0.107 Uiso 1 1 calc R
H12C H 0.2157 0.6035 0.7878 0.107 Uiso 1 1 calc R
C13 C 0.1302(4) 0.6144(6) 0.9049(4) 0.0683(16) Uani 1 1 d .
H13A H 0.1118 0.6992 0.8724 0.102 Uiso 1 1 calc R
H13B H 0.1864 0.6370 0.9441 0.102 Uiso 1 1 calc R
H13C H 0.0800 0.5883 0.9288 0.102 Uiso 1 1 calc R
C14 C -0.0854(3) 0.2161(6) 0.5889(3) 0.0496(11) Uani 1 1 d .
C15 C 0.0062(4) 0.1325(7) 0.6082(3) 0.0642(15) Uani 1 1 d .
H15A H 0.0058 0.0592 0.5692 0.096 Uiso 1 1 calc R
H15B H 0.0137 0.0850 0.6574 0.096 Uiso 1 1 calc R
H15C H 0.0579 0.1998 0.6103 0.096 Uiso 1 1 calc R
C16 C -0.1676(4) 0.1120(7) 0.5787(4) 0.0757(18) Uani 1 1 d .
H16A H -0.2256 0.1674 0.5686 0.113 Uiso 1 1 calc R
H16B H -0.1617 0.0547 0.6250 0.113 Uiso 1 1 calc R
H16C H -0.1681 0.0470 0.5360 0.113 Uiso 1 1 calc R
C17 C -0.0932(5) 0.3007(8) 0.5158(3) 0.0715(17) Uani 1 1 d .
H17A H -0.0917 0.2333 0.4745 0.107 Uiso 1 1 calc R
H17B H -0.0410 0.3686 0.5222 0.107 Uiso 1 1 calc R
H17C H -0.1518 0.3547 0.5036 0.107 Uiso 1 1 calc R
C101 C 0.0902(4) 0.4996(6) 0.6568(3) 0.0592(13) Uani 1 1 d .
C102 C 0.0686(4) 0.7411(6) 0.7316(4) 0.0605(14) Uani 1 1 d .
C103 C -0.0815(3) 0.6159(5) 0.7608(3) 0.0441(10) Uani 1 1 d .
C104 C -0.0643(4) 0.6550(6) 0.6200(3) 0.0586(13) Uani 1 1 d .
F1 F -0.20555(16) 0.3895(3) 0.65986(15) 0.0490(6) Uani 1 1 d .
Ge1 Ge -0.08488(3) 0.35986(6) 0.67015(3) 0.03826(17) Uani 1 1 d .
Mn1 Mn 0.00447(5) 0.57206(8) 0.70541(4) 0.0440(2) Uani 1 1 d .
N1 N -0.0535(2) 0.2693(4) 0.76684(19) 0.0374(8) Uani 1 1 d .
N2 N 0.0636(2) 0.4420(4) 0.8014(2) 0.0389(8) Uani 1 1 d .
O101 O 0.1443(3) 0.4556(5) 0.6274(3) 0.0805(13) Uani 1 1 d .
O102 O 0.1039(3) 0.8511(4) 0.7417(3) 0.0803(13) Uani 1 1 d .
O103 O -0.1321(2) 0.6390(4) 0.7968(2) 0.0571(9) Uani 1 1 d .
O104 O -0.1095(3) 0.7061(5) 0.5668(2) 0.0784(12) Uani 1 1 d .

loop_
_atom_site_aniso_label
_atom_site_aniso_U_11
_atom_site_aniso_U_22
_atom_site_aniso_U_33
_atom_site_aniso_U_23
_atom_site_aniso_U_13
_atom_site_aniso_U_12
C1 0.068(3) 0.063(3) 0.083(4) 0.010(3) 0.028(3) -0.005(3)
C2 0.040(2) 0.057(3) 0.053(3) 0.008(2) 0.020(2) -0.001(2)
C3 0.050(2) 0.048(3) 0.052(3) -0.002(2) 0.020(2) -0.014(2)
C4 0.036(2) 0.040(2) 0.037(2) 0.0009(18) 0.0129(17) 0.0008(17)
C5 0.041(2) 0.039(2) 0.038(2) 0.0064(18) 0.0064(18) -0.0059(18)
C6 0.042(2) 0.041(2) 0.051(3) 0.004(2) 0.006(2) -0.0036(19)
C7 0.043(2) 0.044(3) 0.076(4) 0.013(3) -0.001(2) -0.004(2)
C8 0.060(3) 0.061(3) 0.055(3) 0.023(3) -0.014(3) -0.013(3)
C9 0.071(3) 0.068(4) 0.037(2) 0.005(2) -0.002(2) -0.019(3)
C10 0.054(2) 0.047(3) 0.037(2) -0.002(2) 0.007(2) -0.007(2)
C11 0.039(2) 0.047(3) 0.063(3) 0.010(2) 0.004(2) -0.006(2)
C12 0.037(2) 0.078(4) 0.099(5) 0.017(4) 0.016(3) -0.012(3)
C13 0.067(3) 0.053(3) 0.074(4) -0.003(3) -0.001(3) -0.015(3)
C14 0.054(3) 0.056(3) 0.038(2) 0.003(2) 0.011(2) 0.017(2)
C15 0.073(3) 0.064(3) 0.055(3) 0.000(3) 0.015(3) 0.030(3)
C16 0.077(4) 0.066(4) 0.077(4) -0.017(3) 0.003(3) 0.006(3)
C17 0.090(4) 0.088(4) 0.041(3) 0.014(3) 0.025(3) 0.034(4)
C101 0.055(3) 0.064(3) 0.063(3) 0.023(3) 0.023(3) 0.009(3)
C102 0.054(3) 0.052(3) 0.082(4) 0.019(3) 0.029(3) 0.006(2)
C103 0.041(2) 0.039(2) 0.051(3) 0.006(2) 0.008(2) 0.0026(19)
C104 0.064(3) 0.055(3) 0.064(3) 0.016(3) 0.029(3) 0.014(3)
F1 0.0380(12) 0.0669(17) 0.0412(14) -0.0006(12) 0.0076(10) 0.0114(12)
Ge1 0.0378(3) 0.0454(3) 0.0334(3) 0.0061(2) 0.01240(19) 0.0077(2)
Mn1 0.0428(4) 0.0414(4) 0.0518(4) 0.0140(3) 0.0194(3) 0.0057(3)
N1 0.0356(16) 0.045(2) 0.0327(17) 0.0052(15) 0.0102(14) -0.0050(15)
N2 0.0306(16) 0.0392(19) 0.048(2) 0.0072(16) 0.0109(15) -0.0012(14)
O101 0.073(2) 0.097(3) 0.088(3) 0.022(3) 0.052(2) 0.021(2)
O102 0.080(3) 0.049(2) 0.117(4) 0.019(2) 0.034(3) -0.012(2)
O103 0.0536(18) 0.061(2) 0.061(2) -0.0022(18) 0.0231(17) 0.0099(16)
O104 0.089(3) 0.084(3) 0.065(2) 0.037(2) 0.023(2) 0.032(2)

loop_
_atom_type_symbol
_atom_type_description
_atom_type_scat_dispersion_real
_atom_type_scat_dispersion_imag
_atom_type_scat_source
C C 0.0181 0.0091 'International Tables Vol C Tables 4.2.6.8 and 6.1.1.4'
H H 0.0000 0.0000 'International Tables Vol C Tables 4.2.6.8 and 6.1.1.4'
F F 0.0727 0.0534 'International Tables Vol C Tables 4.2.6.8 and 6.1.1.4'
Ge Ge -1.0885 0.8855 'International Tables Vol C Tables 4.2.6.8 and 6.1.1.4'
Mn Mn -0.5299 2.8052 'International Tables Vol C Tables 4.2.6.8 and 6.1.1.4'
N N 0.0311 0.0180 'International Tables Vol C Tables 4.2.6.8 and 6.1.1.4'
O O 0.0492 0.0322 'International Tables Vol C Tables 4.2.6.8 and 6.1.1.4'

loop_
_geom_angle_atom_site_label_1
_geom_angle_atom_site_label_2
_geom_angle_atom_site_label_3
_geom_angle
C1 C3 N1 117.0(4)
C1 C3 C2 116.0(5)
N1 C3 C2 111.9(4)
N2 C4 N1 121.7(4)
N2 C4 C5 120.6(4)
N1 C4 C5 117.5(4)
C10 C5 C6 119.9(4)
C10 C5 C4 122.8(4)
C6 C5 C4 117.3(4)
C7 C6 C5 119.9(5)
C8 C7 C6 119.4(5)
C7 C8 C9 121.1(5)
C8 C9 C10 119.4(5)
C5 C10 C9 120.3(5)
N2 C11 C13 111.3(4)
N2 C11 C12 112.2(5)
C13 C11 C12 112.8(5)
C17 C14 C15 109.6(4)
C17 C14 C16 109.1(5)
C15 C14 C16 110.5(5)
C17 C14 Ge1 107.1(4)
C15 C14 Ge1 108.9(3)
C16 C14 Ge1 111.6(4)
O101 C101 Mn1 179.0(6)
O102 C102 Mn1 173.7(6)
O103 C103 Mn1 177.3(4)
O104 C104 Mn1 178.4(5)
F1 Ge1 N1 100.37(13)
F1 Ge1 C14 101.70(17)
N1 Ge1 C14 110.62(18)
F1 Ge1 Mn1 112.68(10)
N1 Ge1 Mn1 96.73(11)
C14 Ge1 Mn1 130.99(16)
C104 Mn1 C102 90.7(3)
C104 Mn1 C101 93.0(2)
C102 Mn1 C101 93.4(3)
C104 Mn1 C103 93.2(2)
C102 Mn1 C103 93.1(2)
C101 Mn1 C103 170.9(2)
C104 Mn1 N2 168.3(2)
C102 Mn1 N2 100.5(2)
C101 Mn1 N2 89.70(19)
C103 Mn1 N2 82.93(17)
C104 Mn1 Ge1 87.40(19)
C102 Mn1 Ge1 177.33(17)
C101 Mn1 Ge1 88.62(19)
C103 Mn1 Ge1 85.07(15)
N2 Mn1 Ge1 81.26(10)
C4 N1 C3 125.8(4)
C4 N1 Ge1 115.3(3)
C3 N1 Ge1 117.9(3)
C4 N2 C11 117.5(4)
C4 N2 Mn1 121.3(3)
C11 N2 Mn1 121.0(3)

loop_
_geom_bond_atom_site_label_1
_geom_bond_atom_site_label_2
_geom_bond_distance
C1 C3 1.477(8)
C2 C3 1.506(7)
C3 N1 1.494(6)
C4 N2 1.314(6)
C4 N1 1.352(5)
C4 C5 1.495(6)
C5 C10 1.379(6)
C5 C6 1.398(7)
C6 C7 1.388(7)
C7 C8 1.379(9)
C8 C9 1.382(9)
C9 C10 1.388(7)
C11 N2 1.490(6)
C11 C13 1.515(8)
C11 C12 1.534(7)
C14 C17 1.523(7)
C14 C15 1.528(7)
C14 C16 1.528(9)
C14 Ge1 1.986(5)
C101 O101 1.142(7)
C101 Mn1 1.843(6)
C102 O102 1.136(7)
C102 Mn1 1.829(6)
C103 O103 1.130(6)
C103 Mn1 1.853(5)
C104 O104 1.138(6)
C104 Mn1 1.810(6)
F1 Ge1 1.776(2)
Ge1 N1 1.901(3)
Ge1 Mn1 2.3647(9)
Mn1 N2 2.126(4)
